data_2240444
loop_
_publ_author_name
'Palmer, Joshua H.'
'Upmacis, Rita K.'

_publ_section_title
;
 Crystal structure of
 bis[1-(2-hydroxyethyl)-2-methyl-5-nitro-1<i>H</i>-imidazole-\k<i>N</i>^3^]silver(I)
 tetrafluoridoborate methanol monosolvate
;
_journal_issue 3
_journal_name_full 'Acta Crystallographica Section E'
_journal_page_first 284
_journal_page_last 287
_journal_paper_doi 10.1107/S2056989015002819
_journal_volume 71
_journal_year 2015
_chemical_formula_sum 'C13 H22 Ag B F4 N6 O7'
_chemical_formula_weight 569.04
_chemical_name_systematic
; 
 ? 
;
_space_group_crystal_system triclinic
_space_group_IT_number 2
_space_group_name_Hall '-P 1'
_space_group_name_H-M_alt 'P -1'
_symmetry_space_group_name_Hall '-P 1'
_symmetry_space_group_name_H-M 'P -1'
_atom_sites_solution_hydrogens geom
_audit_creation_method SHELXL-2013
_cell_angle_alpha 106.940(11)
_cell_angle_beta 92.788(9)
_cell_angle_gamma 112.439(10)
_cell_formula_units_Z 2
_cell_length_a 9.2592(10)
_cell_length_b 10.5339(10)
_cell_length_c 12.3995(12)
_cell_measurement_reflns_used 9065
_cell_measurement_temperature 130(2)
_cell_measurement_theta_max 32.91
_cell_measurement_theta_min 2.32
_cell_volume 1051.7(2)
_computing_cell_refinement 'Bruker SAINT'
_computing_data_collection 'Bruker APEX2'
_computing_data_reduction 'Bruker SAINT'
_computing_molecular_graphics 'Bruker SHELXTL'
_computing_publication_material 'Bruker SHELXTL'
_computing_structure_refinement 'SHELXL-2013 (Sheldrick, 2013)'
_computing_structure_solution 'SHELXS-97 (Sheldrick 2008)'
_diffrn_ambient_temperature 130(2)
_diffrn_measured_fraction_theta_full 0.999
_diffrn_measured_fraction_theta_max 0.995
_diffrn_measurement_device_type 'Bruker APEX-II CCD'
_diffrn_measurement_method '\f and \w scans'
_diffrn_radiation_type MoK\a
_diffrn_radiation_wavelength 0.71073
_diffrn_reflns_av_R_equivalents 0.0231
_diffrn_reflns_av_unetI/netI 0.0220
_diffrn_reflns_Laue_measured_fraction_full 0.999
_diffrn_reflns_Laue_measured_fraction_max 0.995
_diffrn_reflns_limit_h_max 13
_diffrn_reflns_limit_h_min -13
_diffrn_reflns_limit_k_max 15
_diffrn_reflns_limit_k_min -15
_diffrn_reflns_limit_l_max 17
_diffrn_reflns_limit_l_min -17
_diffrn_reflns_number 17164
_diffrn_reflns_point_group_measured_fraction_full 0.999
_diffrn_reflns_point_group_measured_fraction_max 0.995
_diffrn_reflns_theta_full 25.242
_diffrn_reflns_theta_max 30.508
_diffrn_reflns_theta_min 1.746
_exptl_absorpt_coefficient_mu 1.042
_exptl_absorpt_correction_T_max 0.7465
_exptl_absorpt_correction_T_min 0.5512
_exptl_absorpt_correction_type empirical
_exptl_absorpt_process_details sadabs
_exptl_crystal_colour colourless
_exptl_crystal_density_diffrn 1.797
_exptl_crystal_description block
_exptl_crystal_F_000 572
_exptl_crystal_size_max 1.000
_exptl_crystal_size_mid 0.510
_exptl_crystal_size_min 0.310
_refine_diff_density_max 1.000
_refine_diff_density_min -1.029
_refine_diff_density_rms 0.068
_refine_ls_extinction_coef 0.0027(4)
_refine_ls_extinction_expression Fc^*^=kFc[1+0.001xFc^2^\l^3^/sin(2\q)]^-1/4^
_refine_ls_extinction_method SHELXL
_refine_ls_goodness_of_fit_ref 1.117
_refine_ls_hydrogen_treatment constr
_refine_ls_matrix_type full
_refine_ls_number_parameters 440
_refine_ls_number_reflns 6401
_refine_ls_number_restraints 144
_refine_ls_restrained_S_all 1.117
_refine_ls_R_factor_all 0.0298
_refine_ls_R_factor_gt 0.0282
_refine_ls_shift/su_max 0.007
_refine_ls_shift/su_mean 0.000
_refine_ls_structure_factor_coef Fsqd
_refine_ls_weighting_details 'w=1/[\s^2^(Fo^2^)+(0.0161P)^2^+1.0163P] where P=(Fo^2^+2Fc^2^)/3'
_refine_ls_weighting_scheme calc
_refine_ls_wR_factor_gt 0.0660
_refine_ls_wR_factor_ref 0.0668
_reflns_Friedel_coverage 0.000
_reflns_number_gt 6107
_reflns_number_total 6401
_reflns_threshold_expression 'I > 2\s(I)'
_cod_data_source_file lh5749Isup4.txt
_cod_data_source_block agmet2
_cod_database_code 2240444
_shelx_space_group_comment
; 
The symmetry employed for this shelxl refinement is uniquely defined 
by the following loop, which should always be used as a source of 
symmetry information in preference to the above space-group names. 
They are only intended as comments. 
;
_shelx_estimated_absorpt_t_min 0.422
_shelx_estimated_absorpt_t_max 0.738
_shelxl_version_number 2013-4

loop_
_space_group_symop_operation_xyz
'x, y, z'
'-x, -y, -z'

loop_
_atom_site_label
_atom_site_type_symbol
_atom_site_fract_x
_atom_site_fract_y
_atom_site_fract_z
_atom_site_U_iso_or_equiv
_atom_site_adp_type
_atom_site_occupancy
_atom_site_site_symmetry_order
_atom_site_calc_flag
_atom_site_refinement_flags_posn
_atom_site_refinement_flags_adp
_atom_site_refinement_flags_occupancy
_atom_site_disorder_assembly
_atom_site_disorder_group
Ag Ag 0.34662(2) 0.82628(2) -0.00390(2) 0.02854(5) Uani 1 1 d D . . . .
N11 N 0.4710(18) 0.786(2) 0.1171(7) 0.018(2) Uani 0.501(17) 1 d D . P A 1
N12 N 0.5696(15) 0.7754(15) 0.2748(8) 0.0211(16) Uani 0.501(17) 1 d D . P A 1
N13 N 0.7178(8) 0.6262(7) 0.1956(9) 0.0273(14) Uani 0.501(17) 1 d D . P A 1
O11 O 0.3317(11) 0.6459(13) 0.4129(9) 0.0404(16) Uani 0.501(17) 1 d D . P A 1
H11A H 0.2863 0.5926 0.3453 0.048 Uiso 0.501(17) 1 calc R U P A 1
O12 O 0.7349(8) 0.5491(6) 0.1064(9) 0.0406(13) Uani 0.501(17) 1 d D U P A 1
O13 O 0.7868(7) 0.6518(5) 0.2921(10) 0.0368(14) Uani 0.501(17) 1 d D U P A 1
C11 C 0.5471(13) 0.6968(12) 0.0851(8) 0.0227(15) Uani 0.501(17) 1 d D . P A 1
H11B H 0.5535 0.6475 0.0092 0.027 Uiso 0.501(17) 1 calc R U P A 1
C12 C 0.6111(12) 0.6925(11) 0.1829(8) 0.0197(15) Uani 0.501(17) 1 d D . P A 1
C13 C 0.4855(12) 0.8352(11) 0.2301(9) 0.0149(15) Uani 0.501(17) 1 d D U P A 1
C14 C 0.3914(18) 0.9109(16) 0.2896(10) 0.039(4) Uani 0.501(17) 1 d D . P A 1
H14A H 0.3477 0.9470 0.2375 0.047 Uiso 0.501(17) 1 calc R U P A 1
H14B H 0.4599 0.9932 0.3572 0.047 Uiso 0.501(17) 1 calc R U P A 1
H14C H 0.3043 0.8428 0.3136 0.047 Uiso 0.501(17) 1 calc R U P A 1
C15 C 0.5998(12) 0.7981(8) 0.3981(7) 0.0282(14) Uani 0.501(17) 1 d D . P A 1
H15A H 0.5816 0.8841 0.4416 0.034 Uiso 0.501(17) 1 calc R U P A 1
H15B H 0.7124 0.8190 0.4220 0.034 Uiso 0.501(17) 1 calc R U P A 1
C16 C 0.4946(13) 0.6673(12) 0.4271(9) 0.0346(19) Uani 0.501(17) 1 d D . P A 1
H16A H 0.5035 0.5792 0.3772 0.042 Uiso 0.501(17) 1 calc R U P A 1
H16B H 0.5316 0.6806 0.5076 0.042 Uiso 0.501(17) 1 calc R U P A 1
N11A N 0.470(2) 0.778(2) 0.1207(9) 0.028(3) Uani 0.499(17) 1 d D . P A 2
N12A N 0.5515(16) 0.7755(15) 0.2949(8) 0.0179(12) Uani 0.499(17) 1 d D . P A 2
N13A N 0.7308(8) 0.6471(7) 0.2389(8) 0.0224(12) Uani 0.499(17) 1 d D . P A 2
O11A O 0.2839(10) 0.6195(10) 0.4105(9) 0.0349(13) Uani 0.499(17) 1 d D . P A 2
H11C H 0.2496 0.5780 0.3398 0.042 Uiso 0.499(17) 1 calc R U P A 2
O12A O 0.7814(9) 0.5918(10) 0.1564(8) 0.0368(16) Uani 0.499(17) 1 d D U P A 2
O13A O 0.7663(7) 0.6551(5) 0.3379(7) 0.0314(11) Uani 0.499(17) 1 d D U P A 2
C11A C 0.5764(13) 0.7137(13) 0.1118(8) 0.0212(15) Uani 0.499(17) 1 d D . P A 2
H11D H 0.6121 0.6788 0.0434 0.025 Uiso 0.499(17) 1 calc R U P A 2
C12A C 0.6218(12) 0.7076(11) 0.2150(7) 0.0170(13) Uani 0.499(17) 1 d D . P A 2
C13A C 0.4578(12) 0.8126(11) 0.2331(8) 0.0140(15) Uani 0.499(17) 1 d D U P A 2
C14A C 0.3830(17) 0.9117(14) 0.2874(9) 0.033(4) Uani 0.499(17) 1 d D . P A 2
H14D H 0.4602 1.0132 0.3073 0.039 Uiso 0.499(17) 1 calc R U P A 2
H14E H 0.3490 0.8932 0.3571 0.039 Uiso 0.499(17) 1 calc R U P A 2
H14F H 0.2906 0.8940 0.2338 0.039 Uiso 0.499(17) 1 calc R U P A 2
C15A C 0.5567(9) 0.7874(8) 0.4170(6) 0.0213(11) Uani 0.499(17) 1 d D . P A 2
H15C H 0.5264 0.8670 0.4571 0.026 Uiso 0.499(17) 1 calc R U P A 2
H15D H 0.6671 0.8140 0.4521 0.026 Uiso 0.499(17) 1 calc R U P A 2
C16A C 0.4482(11) 0.6486(10) 0.4345(9) 0.0275(16) Uani 0.499(17) 1 d D . P A 2
H16C H 0.4661 0.5659 0.3840 0.033 Uiso 0.499(17) 1 calc R U P A 2
H16D H 0.4758 0.6557 0.5148 0.033 Uiso 0.499(17) 1 calc R U P A 2
N21 N 0.20394(19) 0.85591(17) -0.12498(13) 0.0280(3) Uani 1 1 d . . . B 1
N22 N 0.06590(19) 0.82730(17) -0.28744(13) 0.0270(3) Uani 1 1 d . . . B 1
N23 N -0.0132(2) 1.0346(2) -0.2186(2) 0.0433(5) Uani 1 1 d D . . B 1
O21 O 0.25596(17) 0.86179(17) -0.45811(12) 0.0340(3) Uani 1 1 d . . . B 1
H21A H 0.2608 0.7842 -0.4975 0.051 Uiso 1 1 calc R U . B 1
O22 O -0.0234(2) 1.1214(2) -0.1326(2) 0.0737(7) Uani 1 1 d D . . B 1
O23 O -0.0629(3) 1.0220(3) -0.3151(2) 0.0775(8) Uani 1 1 d D . . B 1
C21 C 0.1481(2) 0.9618(2) -0.10391(19) 0.0350(4) Uani 1 1 d . . . B 1
H21B H 0.1652 1.0344 -0.0319 0.042 Uiso 1 1 calc R U . B 1
C22 C 0.0644(2) 0.94554(19) -0.20292(19) 0.0306(4) Uani 1 1 d . . . B 1
C23 C 0.1525(2) 0.77595(19) -0.23615(14) 0.0250(3) Uani 1 1 d . . . B 1
C24 C 0.1834(3) 0.6463(2) -0.29385(16) 0.0349(4) Uani 1 1 d . . . B 1
H24A H 0.2455 0.6290 -0.2379 0.042 Uiso 1 1 calc R U . B 1
H24B H 0.2429 0.6636 -0.3552 0.042 Uiso 1 1 calc R U . B 1
H24C H 0.0821 0.5608 -0.3265 0.042 Uiso 1 1 calc R U . B 1
C25 C -0.0068(2) 0.7652(3) -0.40921(17) 0.0375(5) Uani 1 1 d . . . B 1
H25A H -0.1117 0.7691 -0.4181 0.045 Uiso 1 1 calc R U . B 1
H25B H -0.0236 0.6617 -0.4390 0.045 Uiso 1 1 calc R U . B 1
C26 C 0.0986(3) 0.8488(3) -0.4785(2) 0.0456(6) Uani 1 1 d . . . B 1
H26A H 0.0535 0.7976 -0.5612 0.055 Uiso 1 1 calc R U . B 1
H26B H 0.0997 0.9473 -0.4580 0.055 Uiso 1 1 calc R U . B 1
C1 C 0.0949(3) 0.4974(3) 0.1155(3) 0.0598(7) Uani 1 1 d . . . C 1
H1A H 0.0573 0.5721 0.1520 0.072 Uiso 1 1 calc R U . C 1
H1B H 0.0045 0.4081 0.0682 0.072 Uiso 1 1 calc R U . C 1
H1C H 0.1706 0.5328 0.0672 0.072 Uiso 1 1 calc R U . C 1
O1 O 0.1702(3) 0.4678(3) 0.20073(19) 0.0787(8) Uani 1 1 d . . . C 1
H1 H 0.1856 0.3926 0.1706 0.094 Uiso 1 1 calc R U . C 1
B1 B 0.3719(2) 0.2457(2) 0.19180(16) 0.0263(4) Uani 1 1 d D U . . .
F1 F 0.4132(11) 0.1347(10) 0.1303(10) 0.0303(13) Uani 0.461(19) 1 d D U P D 1
F2 F 0.2428(8) 0.2394(9) 0.1193(6) 0.0313(12) Uani 0.461(19) 1 d D U P D 1
F3 F 0.4916(8) 0.3783(7) 0.2162(11) 0.0487(18) Uani 0.461(19) 1 d D U P D 1
F4 F 0.3177(7) 0.2190(9) 0.2882(5) 0.0395(15) Uani 0.461(19) 1 d D U P D 1
F1A F 0.4089(12) 0.1282(10) 0.1456(10) 0.045(2) Uani 0.539(19) 1 d D U P D 2
F2A F 0.2240(8) 0.2191(10) 0.1397(9) 0.0575(19) Uani 0.539(19) 1 d D U P D 2
F3A F 0.4837(8) 0.3671(8) 0.1725(8) 0.0457(13) Uani 0.539(19) 1 d D U P D 2
F4A F 0.3783(17) 0.2765(12) 0.3073(4) 0.080(2) Uani 0.539(19) 1 d D U P D 2

loop_
_atom_site_aniso_label
_atom_site_aniso_U_11
_atom_site_aniso_U_22
_atom_site_aniso_U_33
_atom_site_aniso_U_23
_atom_site_aniso_U_13
_atom_site_aniso_U_12
Ag 0.03598(8) 0.02979(7) 0.02076(7) 0.01063(5) 0.00356(5) 0.01318(6)
N11 0.020(4) 0.016(3) 0.025(4) 0.008(3) 0.012(3) 0.013(3)
N12 0.021(3) 0.022(2) 0.020(3) 0.002(2) -0.003(2) 0.012(2)
N13 0.0202(18) 0.018(2) 0.045(4) 0.012(2) 0.004(3) 0.0087(15)
O11 0.040(4) 0.050(5) 0.0295(18) 0.004(3) 0.007(3) 0.023(3)
O12 0.040(2) 0.034(2) 0.055(4) 0.010(2) 0.018(2) 0.0256(18)
O13 0.0310(19) 0.0325(17) 0.051(4) 0.015(2) -0.004(2) 0.0180(14)
C11 0.026(4) 0.020(3) 0.024(3) 0.010(3) 0.008(3) 0.010(3)
C12 0.019(2) 0.015(2) 0.024(4) 0.002(3) 0.004(3) 0.0092(18)
C13 0.007(3) 0.009(3) 0.025(2) 0.0077(17) 0.0010(18) -0.002(3)
C14 0.054(6) 0.047(7) 0.028(6) 0.016(5) -0.004(4) 0.033(5)
C15 0.035(4) 0.025(2) 0.024(3) 0.0024(18) -0.005(2) 0.018(3)
C16 0.042(5) 0.047(4) 0.024(3) 0.011(2) 0.002(3) 0.028(4)
N11A 0.033(5) 0.027(6) 0.027(5) 0.014(4) 0.007(3) 0.011(4)
N12A 0.020(2) 0.0159(18) 0.019(3) 0.004(2) 0.0043(19) 0.0107(16)
N13A 0.019(2) 0.020(2) 0.032(3) 0.012(2) 0.006(2) 0.0085(16)
O11A 0.031(3) 0.036(3) 0.0304(18) 0.0074(17) 0.010(3) 0.008(2)
O12A 0.041(3) 0.049(3) 0.050(3) 0.032(3) 0.030(3) 0.035(3)
O13A 0.034(2) 0.0296(15) 0.033(3) 0.0111(16) -0.0055(17) 0.0163(13)
C11A 0.025(4) 0.024(3) 0.021(3) 0.010(3) 0.009(3) 0.015(3)
C12A 0.0166(19) 0.018(3) 0.016(3) 0.007(3) 0.001(2) 0.0060(19)
C13A 0.006(3) 0.008(3) 0.022(2) 0.0072(17) 0.0011(17) -0.004(3)
C14A 0.057(6) 0.042(6) 0.023(5) 0.009(4) 0.018(4) 0.045(6)
C15A 0.024(3) 0.0262(19) 0.015(2) 0.0060(14) 0.0007(16) 0.012(2)
C16A 0.037(4) 0.025(2) 0.022(2) 0.0104(16) 0.009(3) 0.012(3)
N21 0.0342(8) 0.0243(7) 0.0263(7) 0.0072(6) 0.0021(6) 0.0143(6)
N22 0.0333(8) 0.0331(8) 0.0280(7) 0.0207(6) 0.0108(6) 0.0192(6)
N23 0.0287(8) 0.0314(9) 0.0875(16) 0.0373(10) 0.0213(9) 0.0166(7)
O21 0.0335(7) 0.0498(8) 0.0312(7) 0.0185(6) 0.0119(5) 0.0258(6)
O22 0.0565(11) 0.0321(9) 0.1166(19) -0.0075(10) -0.0178(12) 0.0296(9)
O23 0.1030(17) 0.131(2) 0.0963(16) 0.0957(17) 0.0702(14) 0.1008(17)
C21 0.0299(9) 0.0222(8) 0.0454(11) 0.0007(7) 0.0000(8) 0.0116(7)
C22 0.0243(8) 0.0201(7) 0.0522(11) 0.0173(8) 0.0080(7) 0.0102(6)
C23 0.0348(9) 0.0254(8) 0.0225(7) 0.0135(6) 0.0063(6) 0.0163(7)
C24 0.0541(12) 0.0358(10) 0.0248(8) 0.0089(7) 0.0044(8) 0.0301(9)
C25 0.0317(9) 0.0647(14) 0.0302(9) 0.0295(9) 0.0083(7) 0.0243(9)
C26 0.0383(11) 0.0888(18) 0.0413(11) 0.0481(13) 0.0188(9) 0.0383(12)
C1 0.0312(11) 0.0628(17) 0.0691(18) 0.0160(14) 0.0019(11) 0.0079(11)
O1 0.0709(13) 0.0848(15) 0.0653(13) -0.0290(11) -0.0276(11) 0.0613(13)
B1 0.0270(9) 0.0233(8) 0.0235(8) 0.0053(7) 0.0073(7) 0.0066(7)
F1 0.037(3) 0.028(2) 0.031(2) 0.0090(19) 0.0130(18) 0.0183(18)
F2 0.037(3) 0.029(2) 0.0255(16) 0.0061(13) 0.0004(15) 0.015(2)
F3 0.0250(17) 0.0217(15) 0.083(5) 0.007(3) 0.007(3) 0.0004(12)
F4 0.039(2) 0.055(3) 0.0244(17) 0.0110(17) 0.0125(14) 0.0204(19)
F1A 0.070(4) 0.031(2) 0.039(3) 0.0146(19) 0.010(2) 0.025(2)
F2A 0.0192(14) 0.047(3) 0.074(4) -0.015(3) -0.001(2) 0.0064(16)
F3A 0.0341(16) 0.0302(19) 0.068(3) 0.023(2) 0.006(2) 0.0038(13)
F4A 0.125(6) 0.081(4) 0.0201(16) 0.008(2) 0.019(2) 0.033(5)

loop_
_atom_type_symbol
_atom_type_description
_atom_type_scat_dispersion_real
_atom_type_scat_dispersion_imag
_atom_type_scat_source
C C 0.0033 0.0016 'International Tables Vol C Tables 4.2.6.8 and 6.1.1.4'
H H 0.0000 0.0000 'International Tables Vol C Tables 4.2.6.8 and 6.1.1.4'
Ag Ag -0.8971 1.1015 'International Tables Vol C Tables 4.2.6.8 and 6.1.1.4'
B B 0.0013 0.0007 'International Tables Vol C Tables 4.2.6.8 and 6.1.1.4'
F F 0.0171 0.0103 'International Tables Vol C Tables 4.2.6.8 and 6.1.1.4'
N N 0.0061 0.0033 'International Tables Vol C Tables 4.2.6.8 and 6.1.1.4'
O O 0.0106 0.0060 'International Tables Vol C Tables 4.2.6.8 and 6.1.1.4'

loop_
_geom_angle_atom_site_label_1
_geom_angle_atom_site_label_2
_geom_angle_atom_site_label_3
_geom_angle
N11 Ag N21 175.7(5)
C13 N11 C11 110.7(7)
C13 N11 Ag 127.9(6)
C11 N11 Ag 121.4(6)
C13 N12 C12 106.5(7)
C13 N12 C15 122.9(8)
C12 N12 C15 130.6(7)
O12 N13 O13 125.0(6)
O12 N13 C12 115.7(5)
O13 N13 C12 119.3(5)
C12 C11 N11 105.9(7)
C11 C12 N12 109.0(7)
C11 C12 N13 127.2(7)
N12 C12 N13 123.6(6)
N11 C13 N12 107.9(7)
N11 C13 C14 123.3(8)
N12 C13 C14 127.2(9)
N12 C15 C16 112.2(8)
O11 C16 C15 112.0(8)
C13A N11A C11A 104.3(7)
C13A N11A Ag 123.5(7)
C11A N11A Ag 132.2(7)
C13A N12A C12A 104.8(7)
C13A N12A C15A 126.4(7)
C12A N12A C15A 128.3(7)
O13A N13A O12A 125.3(5)
O13A N13A C12A 118.6(5)
O12A N13A C12A 116.1(5)
C12A C11A N11A 110.0(7)
C11A C12A N12A 108.3(7)
C11A C12A N13A 125.9(6)
N12A C12A N13A 125.7(6)
N12A C13A N11A 112.5(7)
N12A C13A C14A 122.9(9)
N11A C13A C14A 123.0(9)
N12A C15A C16A 113.3(8)
O11A C16A C15A 112.9(7)
C23 N21 C21 106.99(16)
C23 N21 Ag 126.87(12)
C21 N21 Ag 126.14(13)
C23 N22 C22 105.84(15)
C23 N22 C25 124.53(16)
C22 N22 C25 129.63(16)
O23 N23 O22 123.6(2)
O23 N23 C22 119.0(2)
O22 N23 C22 117.3(2)
C22 C21 N21 108.23(17)
C21 C22 N22 108.32(15)
C21 C22 N23 126.3(2)
N22 C22 N23 125.40(19)
N21 C23 N22 110.62(15)
N21 C23 C24 124.39(15)
N22 C23 C24 124.97(16)
N22 C25 C26 110.97(19)
O21 C26 C25 111.84(15)
F4A B1 F2A 110.1(4)
F3 B1 F4 112.8(4)
F4A B1 F1A 110.7(5)
F2A B1 F1A 110.7(5)
F3 B1 F1 111.9(5)
F4 B1 F1 109.9(6)
F4A B1 F3A 108.5(4)
F2A B1 F3A 108.4(5)
F1A B1 F3A 108.4(5)
F3 B1 F2 107.7(5)
F4 B1 F2 107.7(3)
F1 B1 F2 106.5(5)

loop_
_geom_bond_atom_site_label_1
_geom_bond_atom_site_label_2
_geom_bond_distance
Ag N11 2.079(8)
Ag N21 2.1194(15)
Ag N11A 2.166(8)
N11 C13 1.325(9)
N11 C11 1.364(9)
N12 C13 1.358(9)
N12 C12 1.388(9)
N12 C15 1.472(8)
N13 O12 1.224(6)
N13 O13 1.233(6)
N13 C12 1.437(8)
O11 C16 1.431(9)
C11 C12 1.344(9)
C13 C14 1.480(9)
C15 C16 1.509(9)
N11A C13A 1.358(9)
N11A C11A 1.381(10)
N12A C13A 1.365(9)
N12A C12A 1.387(8)
N12A C15A 1.479(8)
N13A O13A 1.226(5)
N13A O12A 1.230(6)
N13A C12A 1.444(8)
O11A C16A 1.430(8)
C11A C12A 1.354(9)
C13A C14A 1.486(9)
C15A C16A 1.509(8)
N21 C23 1.338(2)
N21 C21 1.365(2)
N22 C23 1.350(2)
N22 C22 1.380(3)
N22 C25 1.466(3)
N23 O23 1.212(3)
N23 O22 1.221(3)
N23 C22 1.429(2)
O21 C26 1.413(2)
C21 C22 1.349(3)
C23 C24 1.486(2)
C25 C26 1.527(3)
C1 O1 1.409(4)
B1 F3 1.346(6)
B1 F4A 1.366(4)
B1 F2A 1.373(6)
B1 F4 1.381(4)
B1 F1A 1.382(7)
B1 F1 1.395(6)
B1 F3A 1.399(5)
B1 F2 1.428(6)

loop_
_geom_hbond_atom_site_label_D
_geom_hbond_atom_site_label_H
_geom_hbond_atom_site_label_A
_geom_hbond_distance_DH
_geom_hbond_distance_HA
_geom_hbond_distance_DA
_geom_hbond_angle_DHA
_geom_hbond_site_symmetry_A
O1 H1 F2 0.84 1.84 2.673(9) 172.5 .
O11 H11A O1 0.84 1.86 2.697(10) 175.1 .
O21 H21A O11 0.84 1.91 2.726(11) 163.5 1_554
O21 H21A O11A 0.84 1.87 2.712(11) 175.8 1_554
